data_9002724
loop_
_publ_author_name
'Piotrowski, A.'
'Kahlenberg, V.'
'Fischer, R. X.'
'Lee, Y.'
'Parise, J. B.'

_publ_section_title
;
 The crystal structures of cesanite and its synthetic analogue -
 A comparison
 Sample: natural
;
_journal_name_full 'American Mineralogist'
_journal_page_first 715
_journal_page_last 720
_journal_volume 87
_journal_year 2002
_chemical_formula_sum 'Ca2.98 H1.77 Na7.02 O25.77 S6'
_chemical_name_mineral Cesanite
_space_group_IT_number 174
_symmetry_space_group_name_Hall 'P -6'
_symmetry_space_group_name_H-M 'P -6'
_cell_angle_alpha 90
_cell_angle_beta 90
_cell_angle_gamma 120
_cell_formula_units_Z 1
_cell_length_a 9.4630
_cell_length_b 9.4630
_cell_length_c 6.9088
_cell_volume 535.785
_database_code_amcsd 0002813
_exptl_crystal_density_diffrn 2.750
_cod_original_cell_volume 535.786
_cod_original_formula_sum 'Ca2.98 Na7.02 S6 O25.77 H1.77'
_cod_database_code 9002724

loop_
_space_group_symop_operation_xyz
x,y,z
-x+y,-x,-z
-y,x-y,z
x,y,-z
-x+y,-x,z
-y,x-y,-z

loop_
_atom_site_aniso_label
_atom_site_aniso_U_11
_atom_site_aniso_U_22
_atom_site_aniso_U_33
_atom_site_aniso_U_12
_atom_site_aniso_U_13
_atom_site_aniso_U_23
Ca1 0.05260 0.06340 0.02580 0.04420 0.00000 0.00000
Na1 0.05260 0.06340 0.02580 0.04420 0.00000 0.00000
Ca2 0.01180 0.01850 0.01420 0.00950 0.00000 0.00000
Na2 0.01180 0.01850 0.01420 0.00950 0.00000 0.00000
Ca3 0.03120 0.03120 0.02630 0.01560 0.00000 0.00000
Na3 0.03120 0.03120 0.02630 0.01560 0.00000 0.00000
Na4 0.03230 0.03230 0.02010 0.01620 0.00000 0.00000
S1 0.02030 0.01970 0.01810 0.00920 0.00000 0.00000
S2 0.01450 0.02170 0.01580 0.00650 0.00000 0.00000
O1 0.00980 0.01570 0.03570 -0.00500 0.00000 0.00000
O2 0.02960 0.04010 0.02380 0.01900 0.00000 0.00000
O3 0.04230 0.05260 0.08450 0.03780 0.00000 0.00000
O4 0.02540 0.03350 0.05590 0.01300 0.00000 0.00000
O5 0.03900 0.03700 0.02440 0.00000 0.00580 -0.00980
O6 0.03240 0.03480 0.02660 0.00000 0.00770 -0.00970

loop_
_atom_site_label
_atom_site_fract_x
_atom_site_fract_y
_atom_site_fract_z
_atom_site_occupancy
_atom_site_U_iso_or_equiv
_atom_site_type_symbol
_atom_site_attached_hydrogens
Ca1 0.25120 0.26440 0.00000 0.71000 0.04010 Ca 0
Na1 0.25120 0.26440 0.00000 0.29000 0.04010 Na 0
Ca2 0.99130 0.24280 0.50000 0.17000 0.01400 Ca 0
Na2 0.99130 0.24280 0.50000 0.83000 0.01400 Na 0
Ca3 0.33333 0.66667 0.75390 0.17000 0.02960 Ca 0
Na3 0.33333 0.66667 0.75390 0.83000 0.02960 Na 0
Na4 0.66667 0.33333 0.25370 1.00000 0.02820 Na 0
S1 0.97360 0.36450 0.00000 1.00000 0.01980 S 0
S2 0.02600 0.63570 0.50000 1.00000 0.01850 S 0
O1 0.15250 0.47320 0.00000 1.00000 0.02550 O 0
O2 0.84840 0.52910 0.50000 1.00000 0.03050 O 0
O3 0.89280 0.46060 0.00000 1.00000 0.05350 O 0
O4 0.11190 0.54080 0.50000 1.00000 0.03900 O 0
O5 0.07770 0.74270 0.66980 1.00000 0.04190 O 0
O6 0.92970 0.25870 0.82800 1.00000 0.03870 O 0
O-H7 0.00000 0.00000 0.45790 0.59000 0.03450 O 1
O-H8 0.00000 0.00000 0.00000 0.59000 0.02820 O 1

loop_
_cod_changelog_entry_id
_cod_changelog_entry_author
_cod_changelog_entry_date
_cod_changelog_entry_text
1
;cod-tools version 3.8.0
Id: cif_guess_AMCSD_atom_types 9574 2023-05-10 09:00:05Z saulius
;
2023-05-10T18:48:14+03:00
;Derived atom types and hydrogen counts
from atom names that follow the AMCSD naming convention
(Wat == water, O-H == hydroxyl).
;

loop_
_cod_related_entry_id
_cod_related_entry_database
_cod_related_entry_code
1 AMCSD 0002813
